data_1512876
loop_
_publ_author_name
'Harri Sopo'
'Kamal Goljahanpoor'
'Reijo Sillanp\"a\"a'

_publ_section_title
;
 Aminoalkylbis(phenolate) [O,N,O] donor ligands for uranyl(VI) ion
 coordination: Syntheses, structures, and extraction studies
;
_journal_issue 13
_journal_name_full Polyhedron
_journal_page_first 3397
_journal_page_last 3408
_journal_paper_doi 10.1016/j.poly.2007.03.032
_journal_volume 26
_journal_year 2007
_chemical_formula_moiety 'C56 H84 N2 O6 U'
_chemical_formula_sum 'C56 H84 N2 O6 U'
_chemical_formula_weight 1119.28
_chemical_name_systematic
;
 ?
;
_space_group_IT_number 2
_symmetry_cell_setting triclinic
_symmetry_Int_Tables_number 2
_symmetry_space_group_name_Hall '-P 1'
_symmetry_space_group_name_H-M 'P -1'
_atom_sites_solution_hydrogens geom
_atom_sites_solution_primary direct
_atom_sites_solution_secondary difmap
_audit_creation_method SHELXL-97
_cell_angle_alpha 103.444(2)
_cell_angle_beta 98.870(2)
_cell_angle_gamma 94.052(2)
_cell_formula_units_Z 1
_cell_length_a 9.4543(3)
_cell_length_b 11.2111(4)
_cell_length_c 13.3303(5)
_cell_measurement_reflns_used 6246
_cell_measurement_temperature 173(2)
_cell_measurement_theta_max 28.283
_cell_measurement_theta_min 0.407
_cell_volume 1349.40(8)
_computing_cell_refinement 'HKL Scalepack (Otwinowski & Minor 1997)'
_computing_data_collection 'Collect (Nonius BV, 1997-2000)'
_computing_data_reduction 'HKL Denzo and Scalepack (Otwinowski & Minor 1997)'
_computing_molecular_graphics 'Ortep-3 for Windows (Farrugia, 1997)'
_computing_publication_material 'WinGX publication routines (Farrugia, 1999)'
_computing_structure_refinement 'SHELXL-97 (Sheldrick, 1997)'
_computing_structure_solution 'SIR97 (Altomare, et. al. 1999)'
_diffrn_ambient_temperature 173(2)
_diffrn_detector 'CCD plate'
_diffrn_detector_area_resol_mean 9
_diffrn_measured_fraction_theta_full 0.983
_diffrn_measured_fraction_theta_max 0.983
_diffrn_measurement_device '95mm CCD camera on \k-goniostat'
_diffrn_measurement_device_type KappaCCD
_diffrn_measurement_method 'CCD rotation images, thick slices'
_diffrn_radiation_monochromator 'horizonally mounted graphite crystal'
_diffrn_radiation_probe x-ray
_diffrn_radiation_type MoK\a
_diffrn_radiation_wavelength 0.71073
_diffrn_reflns_av_R_equivalents 0.0438
_diffrn_reflns_av_sigmaI/netI 0.0592
_diffrn_reflns_limit_h_max 12
_diffrn_reflns_limit_h_min -12
_diffrn_reflns_limit_k_max 14
_diffrn_reflns_limit_k_min -14
_diffrn_reflns_limit_l_max 17
_diffrn_reflns_limit_l_min -15
_diffrn_reflns_number 11597
_diffrn_reflns_theta_full 28.32
_diffrn_reflns_theta_max 28.32
_diffrn_reflns_theta_min 1.88
_diffrn_source 'Enraf Nonius FR590'
_exptl_absorpt_coefficient_mu 3.055
_exptl_absorpt_correction_T_max 0.783
_exptl_absorpt_correction_T_min 0.622
_exptl_absorpt_correction_type refdelf
_exptl_absorpt_process_details
;
Sheldrick, G.M. (anon) SHELX97 Release 97-2 (1998)
I/sigma threshold for reflections     =   5.000
Delta(U)/lambda**2                    =   0.000
Highest even order spherical harmonic =       6
Highest odd  order spherical harmonic =       3
;
_exptl_crystal_colour orange
_exptl_crystal_density_diffrn 1.377
_exptl_crystal_density_method 'not measured'
_exptl_crystal_description prism
_exptl_crystal_F_000 574
_exptl_crystal_size_max 0.14
_exptl_crystal_size_mid 0.1
_exptl_crystal_size_min 0.08
_refine_diff_density_max 1.041
_refine_diff_density_min -0.813
_refine_diff_density_rms 0.156
_refine_ls_extinction_method none
_refine_ls_goodness_of_fit_ref 1.114
_refine_ls_hydrogen_treatment mixed
_refine_ls_matrix_type full
_refine_ls_number_parameters 307
_refine_ls_number_reflns 6610
_refine_ls_number_restraints 0
_refine_ls_restrained_S_all 1.114
_refine_ls_R_factor_all 0.0480
_refine_ls_R_factor_gt 0.0471
_refine_ls_shift/su_max 0.000
_refine_ls_shift/su_mean 0.000
_refine_ls_structure_factor_coef Fsqd
_refine_ls_weighting_details 'calc w=1/[\s^2^(Fo^2^)+(0.0000P)^2^+6.6998P] where P=(Fo^2^+2Fc^2^)/3'
_refine_ls_weighting_scheme calc
_refine_ls_wR_factor_gt 0.0990
_refine_ls_wR_factor_ref 0.0999
_reflns_number_gt 6565
_reflns_number_total 6610
_reflns_threshold_expression >2\s(I)
_cod_data_source_file 2007-3397_RS.txt
_cod_data_source_block so120a=2'
_cod_database_code 1512876

loop_
_symmetry_equiv_pos_as_xyz
'x, y, z'
'-x, -y, -z'

loop_
_atom_site_label
_atom_site_type_symbol
_atom_site_fract_x
_atom_site_fract_y
_atom_site_fract_z
_atom_site_U_iso_or_equiv
_atom_site_adp_type
_atom_site_occupancy
_atom_site_symmetry_multiplicity
_atom_site_calc_flag
_atom_site_refinement_flags
_atom_site_disorder_assembly
_atom_site_disorder_group
U U 0.5000 0.0000 0.0000 0.02016(7) Uani 1 2 d S . .
O1 O 0.3872(4) -0.0168(3) 0.0935(3) 0.0299(7) Uani 1 1 d . . .
O2 O 0.5964(4) 0.1875(3) 0.1003(3) 0.0289(7) Uani 1 1 d . . .
O3 O 0.6822(3) -0.0710(3) 0.0925(3) 0.0307(8) Uani 1 1 d . . .
C1 C 0.6202(5) 0.2891(4) 0.1792(4) 0.0232(9) Uani 1 1 d . . .
C2 C 0.5089(5) 0.3457(4) 0.2223(4) 0.0254(9) Uani 1 1 d . . .
C3 C 0.5435(5) 0.4519(4) 0.3046(4) 0.0261(10) Uani 1 1 d . . .
H3 H 0.4673 0.4909 0.3329 0.031 Uiso 1 1 calc R . .
C4 C 0.6843(5) 0.5028(4) 0.3467(4) 0.0244(9) Uani 1 1 d . . .
C5 C 0.7934(5) 0.4430(4) 0.3040(4) 0.0267(10) Uani 1 1 d . . .
H5 H 0.8909 0.4745 0.3324 0.032 Uiso 1 1 calc R . .
C6 C 0.7635(5) 0.3386(4) 0.2212(4) 0.0262(10) Uani 1 1 d . . .
C7 C 0.8799(5) 0.2720(4) 0.1754(4) 0.0284(10) Uani 1 1 d . . .
H7A H 0.9750 0.3188 0.2083 0.034 Uiso 1 1 calc R . .
H7B H 0.8664 0.2666 0.0992 0.034 Uiso 1 1 calc R . .
N8 N 0.8765(4) 0.1438(4) 0.1933(3) 0.0239(8) Uani 1 1 d . . .
H8 H 0.788(6) 0.108(5) 0.174(4) 0.029 Uiso 1 1 d . . .
C9 C 0.9517(5) 0.0619(4) 0.1171(4) 0.0282(10) Uani 1 1 d . . .
H9A H 1.0554 0.0926 0.1315 0.034 Uiso 1 1 calc R . .
H9B H 0.9118 0.0663 0.0450 0.034 Uiso 1 1 calc R . .
C10 C 0.9351(5) -0.0705(4) 0.1239(4) 0.0234(9) Uani 1 1 d . . .
C11 C 1.0572(5) -0.1298(4) 0.1472(4) 0.0260(10) Uani 1 1 d . . .
H11 H 1.1504 -0.0863 0.1582 0.031 Uiso 1 1 calc R . .
C12 C 1.0432(5) -0.2519(5) 0.1543(4) 0.0282(10) Uani 1 1 d . A .
C13 C 0.9047(5) -0.3116(4) 0.1371(4) 0.0294(10) Uani 1 1 d . . .
H13 H 0.8936 -0.3951 0.1411 0.035 Uiso 1 1 calc R . .
C14 C 0.7813(5) -0.2552(4) 0.1142(4) 0.0261(10) Uani 1 1 d . . .
C15 C 0.7961(5) -0.1317(4) 0.1076(4) 0.0247(9) Uani 1 1 d . . .
C16 C 0.9308(6) 0.1456(5) 0.3067(4) 0.0325(11) Uani 1 1 d . . .
H16A H 1.0302 0.1223 0.3128 0.039 Uiso 1 1 calc R . .
H16B H 0.9352 0.2312 0.3495 0.039 Uiso 1 1 calc R . .
C17 C 0.8433(8) 0.0632(7) 0.3513(5) 0.0534(17) Uani 1 1 d . . .
H17A H 0.8948 0.0621 0.4216 0.064 Uiso 1 1 calc R . .
H17B H 0.8334 -0.0218 0.3064 0.064 Uiso 1 1 calc R . .
C18 C 0.6929(10) 0.1020(10) 0.3609(7) 0.083(3) Uani 1 1 d . . .
H18A H 0.7028 0.1890 0.4016 0.099 Uiso 1 1 calc R . .
H18B H 0.6391 0.0973 0.2900 0.099 Uiso 1 1 calc R . .
C19 C 0.6085(13) 0.0251(11) 0.4123(11) 0.120(4) Uani 1 1 d . . .
H19A H 0.6023 -0.0618 0.3747 0.180 Uiso 1 1 calc R . .
H19B H 0.5114 0.0506 0.4112 0.180 Uiso 1 1 calc R . .
H19C H 0.6561 0.0357 0.4850 0.180 Uiso 1 1 calc R . .
C20 C 0.3555(5) 0.2892(5) 0.1828(5) 0.0375(13) Uani 1 1 d . . .
H20A H 0.3458 0.2048 0.1914 0.056 Uiso 1 1 calc R . .
H20B H 0.3291 0.2878 0.1085 0.056 Uiso 1 1 calc R . .
H20C H 0.2917 0.3383 0.2228 0.056 Uiso 1 1 calc R . .
C21 C 0.7227(6) 0.6151(4) 0.4416(4) 0.0303(11) Uani 1 1 d . . .
C22 C 0.5899(6) 0.6739(5) 0.4731(5) 0.0420(14) Uani 1 1 d . . .
H22A H 0.5409 0.7042 0.4151 0.063 Uiso 1 1 calc R . .
H22B H 0.6196 0.7430 0.5350 0.063 Uiso 1 1 calc R . .
H22C H 0.5241 0.6123 0.4892 0.063 Uiso 1 1 calc R . .
C23 C 0.8249(8) 0.7131(6) 0.4178(5) 0.0555(18) Uani 1 1 d . . .
H23A H 0.7794 0.7378 0.3557 0.083 Uiso 1 1 calc R . .
H23B H 0.9148 0.6789 0.4046 0.083 Uiso 1 1 calc R . .
H23C H 0.8459 0.7852 0.4778 0.083 Uiso 1 1 calc R . .
C24 C 0.7979(6) 0.5720(6) 0.5355(4) 0.0395(13) Uani 1 1 d . . .
H24A H 0.8169 0.6413 0.5979 0.059 Uiso 1 1 calc R . .
H24B H 0.8891 0.5420 0.5204 0.059 Uiso 1 1 calc R . .
H24C H 0.7356 0.5053 0.5481 0.059 Uiso 1 1 calc R . .
C29 C 0.6339(5) -0.3229(5) 0.1022(5) 0.0402(13) Uani 1 1 d . . .
H29A H 0.6435 -0.4069 0.1101 0.060 Uiso 1 1 calc R . .
H29B H 0.5791 -0.3267 0.0326 0.060 Uiso 1 1 calc R . .
H29C H 0.5832 -0.2793 0.1561 0.060 Uiso 1 1 calc R . .
C25 C 1.1779(5) -0.3169(5) 0.1804(5) 0.0366(12) Uani 1 1 d . . .
C26A C 1.2885(18) -0.2303(13) 0.2632(14) 0.055(4) Uiso 0.54(2) 1 d P A 1
H26A H 1.2477 -0.2034 0.3269 0.083 Uiso 0.54(2) 1 calc PR A 1
H26B H 1.3167 -0.1582 0.2379 0.083 Uiso 0.54(2) 1 calc PR A 1
H26C H 1.3733 -0.2727 0.2787 0.083 Uiso 0.54(2) 1 calc PR A 1
C27A C 1.1387(14) -0.4345(13) 0.2109(13) 0.052(4) Uiso 0.54(2) 1 d P A 1
H27A H 1.2267 -0.4696 0.2331 0.078 Uiso 0.54(2) 1 calc PR A 1
H27B H 1.0792 -0.4936 0.1507 0.078 Uiso 0.54(2) 1 calc PR A 1
H27C H 1.0846 -0.4167 0.2688 0.078 Uiso 0.54(2) 1 calc PR A 1
C28A C 1.2428(13) -0.3561(12) 0.0762(8) 0.037(3) Uiso 0.54(2) 1 d P A 1
H28A H 1.3269 -0.4002 0.0894 0.055 Uiso 0.54(2) 1 calc PR A 1
H28B H 1.2717 -0.2823 0.0536 0.055 Uiso 0.54(2) 1 calc PR A 1
H28C H 1.1697 -0.4102 0.0211 0.055 Uiso 0.54(2) 1 calc PR A 1
C26B C 1.3157(17) -0.2257(14) 0.2329(14) 0.041(4) Uiso 0.46(2) 1 d P A 2
H26D H 1.3412 -0.1781 0.1839 0.061 Uiso 0.46(2) 1 calc PR A 2
H26E H 1.3954 -0.2723 0.2513 0.061 Uiso 0.46(2) 1 calc PR A 2
H26F H 1.2970 -0.1693 0.2964 0.061 Uiso 0.46(2) 1 calc PR A 2
C27B C 1.1550(14) -0.3913(13) 0.2642(12) 0.037(4) Uiso 0.46(2) 1 d P A 2
H27D H 1.1375 -0.3347 0.3280 0.055 Uiso 0.46(2) 1 calc PR A 2
H27E H 1.2413 -0.4316 0.2808 0.055 Uiso 0.46(2) 1 calc PR A 2
H27F H 1.0719 -0.4540 0.2361 0.055 Uiso 0.46(2) 1 calc PR A 2
C28B C 1.214(2) -0.403(2) 0.0877(14) 0.062(5) Uiso 0.46(2) 1 d P A 2
H28D H 1.3024 -0.4391 0.1090 0.092 Uiso 0.46(2) 1 calc PR A 2
H28E H 1.2299 -0.3584 0.0347 0.092 Uiso 0.46(2) 1 calc PR A 2
H28F H 1.1351 -0.4693 0.0584 0.092 Uiso 0.46(2) 1 calc PR A 2

loop_
_atom_site_aniso_label
_atom_site_aniso_U_11
_atom_site_aniso_U_22
_atom_site_aniso_U_33
_atom_site_aniso_U_23
_atom_site_aniso_U_13
_atom_site_aniso_U_12
U 0.01645(11) 0.02041(12) 0.02079(12) 0.00210(9) -0.00090(8) 0.00234(8)
O1 0.0282(17) 0.0321(18) 0.0293(18) 0.0060(14) 0.0079(14) 0.0012(14)
O2 0.0258(17) 0.0204(16) 0.0323(18) -0.0053(14) -0.0019(14) 0.0017(13)
O3 0.0193(16) 0.0320(18) 0.039(2) 0.0094(15) -0.0043(14) 0.0096(14)
C1 0.024(2) 0.0154(19) 0.026(2) 0.0012(17) -0.0012(18) -0.0014(16)
C2 0.020(2) 0.026(2) 0.027(2) 0.0045(19) -0.0007(18) 0.0026(18)
C3 0.024(2) 0.025(2) 0.027(2) 0.0021(18) 0.0023(18) 0.0064(18)
C4 0.027(2) 0.020(2) 0.023(2) 0.0045(17) -0.0043(18) 0.0014(18)
C5 0.024(2) 0.022(2) 0.030(2) 0.0048(19) -0.0035(19) 0.0026(18)
C6 0.024(2) 0.021(2) 0.033(2) 0.0052(19) 0.0049(19) 0.0013(18)
C7 0.024(2) 0.019(2) 0.041(3) 0.007(2) 0.004(2) 0.0001(18)
N8 0.0206(19) 0.0238(19) 0.025(2) 0.0037(16) -0.0005(15) 0.0035(15)
C9 0.024(2) 0.028(2) 0.038(3) 0.011(2) 0.013(2) 0.0068(19)
C10 0.022(2) 0.024(2) 0.026(2) 0.0089(18) 0.0037(18) 0.0066(17)
C11 0.017(2) 0.028(2) 0.037(3) 0.013(2) 0.0070(19) 0.0044(18)
C12 0.028(2) 0.033(3) 0.030(2) 0.017(2) 0.007(2) 0.013(2)
C13 0.032(3) 0.025(2) 0.034(3) 0.013(2) 0.003(2) 0.003(2)
C14 0.021(2) 0.025(2) 0.032(2) 0.0078(19) 0.0030(19) 0.0057(18)
C15 0.024(2) 0.027(2) 0.022(2) 0.0059(18) -0.0005(18) 0.0044(18)
C16 0.032(3) 0.038(3) 0.024(2) 0.008(2) -0.005(2) 0.003(2)
C17 0.062(4) 0.065(4) 0.027(3) 0.011(3) -0.001(3) -0.011(3)
C18 0.072(6) 0.109(7) 0.076(6) 0.043(5) 0.018(5) -0.003(5)
C19 0.109(9) 0.113(9) 0.165(12) 0.063(9) 0.062(8) 0.014(7)
C20 0.024(2) 0.036(3) 0.043(3) -0.007(2) 0.004(2) 0.001(2)
C21 0.034(3) 0.023(2) 0.029(2) -0.0020(19) 0.002(2) 0.005(2)
C22 0.044(3) 0.034(3) 0.038(3) -0.007(2) -0.004(2) 0.012(2)
C23 0.078(5) 0.035(3) 0.045(4) -0.006(3) 0.019(3) -0.016(3)
C24 0.031(3) 0.051(3) 0.029(3) 0.003(2) -0.004(2) 0.005(2)
C29 0.023(2) 0.036(3) 0.060(4) 0.011(3) 0.003(2) 0.003(2)
C25 0.025(2) 0.044(3) 0.051(3) 0.026(3) 0.010(2) 0.010(2)

loop_
_atom_type_symbol
_atom_type_description
_atom_type_scat_dispersion_real
_atom_type_scat_dispersion_imag
_atom_type_scat_source
C C 0.0033 0.0016 'International Tables Vol C Tables 4.2.6.8 and 6.1.1.4'
H H 0.0000 0.0000 'International Tables Vol C Tables 4.2.6.8 and 6.1.1.4'
N N 0.0061 0.0033 'International Tables Vol C Tables 4.2.6.8 and 6.1.1.4'
O O 0.0106 0.0060 'International Tables Vol C Tables 4.2.6.8 and 6.1.1.4'
U U -9.6767 9.6646 'International Tables Vol C Tables 4.2.6.8 and 6.1.1.4'

loop_
_geom_angle_atom_site_label_1
_geom_angle_atom_site_label_2
_geom_angle_atom_site_label_3
_geom_angle
_geom_angle_site_symmetry_1
_geom_angle_site_symmetry_3
O1 U O1 180.00(19) . 2_655
O1 U O2 89.49(14) . 2_655
O1 U O2 90.51(14) 2_655 2_655
O1 U O2 90.51(14) . .
O1 U O2 89.49(14) 2_655 .
O2 U O2 180.0(2) 2_655 .
O1 U O3 90.43(15) . .
O1 U O3 89.57(15) 2_655 .
O2 U O3 95.17(12) 2_655 .
O2 U O3 84.83(12) . .
O1 U O3 89.57(15) . 2_655
O1 U O3 90.43(15) 2_655 2_655
O2 U O3 84.83(12) 2_655 2_655
O2 U O3 95.17(12) . 2_655
O3 U O3 180.00(15) . 2_655
C1 O2 U 160.2(3) . .
C15 O3 U 156.8(3) . .
O2 C1 C2 122.7(4) . .
O2 C1 C6 118.1(4) . .
C2 C1 C6 119.2(4) . .
C1 C2 C3 118.9(4) . .
C1 C2 C20 119.8(4) . .
C3 C2 C20 121.2(4) . .
C4 C3 C2 122.8(4) . .
C4 C3 H3 118.6 . .
C2 C3 H3 118.6 . .
C3 C4 C5 117.2(4) . .
C3 C4 C21 122.7(4) . .
C5 C4 C21 119.9(4) . .
C6 C5 C4 121.8(4) . .
C6 C5 H5 119.1 . .
C4 C5 H5 119.1 . .
C5 C6 C1 120.1(4) . .
C5 C6 C7 122.4(4) . .
C1 C6 C7 117.5(4) . .
C6 C7 N8 110.5(4) . .
C6 C7 H7A 109.5 . .
N8 C7 H7A 109.5 . .
C6 C7 H7B 109.5 . .
N8 C7 H7B 109.5 . .
H7A C7 H7B 108.1 . .
C9 N8 C7 110.7(4) . .
C9 N8 C16 113.7(4) . .
C7 N8 C16 112.1(4) . .
C9 N8 H8 101(4) . .
C7 N8 H8 108(4) . .
C16 N8 H8 110(4) . .
N8 C9 C10 112.2(4) . .
N8 C9 H9A 109.2 . .
C10 C9 H9A 109.2 . .
N8 C9 H9B 109.2 . .
C10 C9 H9B 109.2 . .
H9A C9 H9B 107.9 . .
C15 C10 C11 121.2(4) . .
C15 C10 C9 118.7(4) . .
C11 C10 C9 120.1(4) . .
C12 C11 C10 120.7(4) . .
C12 C11 H11 119.7 . .
C10 C11 H11 119.7 . .
C13 C12 C11 117.4(4) . .
C13 C12 C25 122.0(4) . .
C11 C12 C25 120.5(4) . .
C12 C13 C14 123.3(4) . .
C12 C13 H13 118.3 . .
C14 C13 H13 118.3 . .
C13 C14 C15 119.0(4) . .
C13 C14 C29 120.7(4) . .
C15 C14 C29 120.2(4) . .
O3 C15 C10 119.9(4) . .
O3 C15 C14 121.6(4) . .
C10 C15 C14 118.4(4) . .
C17 C16 N8 115.3(4) . .
C17 C16 H16A 108.4 . .
N8 C16 H16A 108.4 . .
C17 C16 H16B 108.4 . .
N8 C16 H16B 108.4 . .
H16A C16 H16B 107.5 . .
C16 C17 C18 113.3(6) . .
C16 C17 H17A 108.9 . .
C18 C17 H17A 108.9 . .
C16 C17 H17B 108.9 . .
C18 C17 H17B 108.9 . .
H17A C17 H17B 107.7 . .
C19 C18 C17 113.6(8) . .
C19 C18 H18A 108.8 . .
C17 C18 H18A 108.8 . .
C19 C18 H18B 108.8 . .
C17 C18 H18B 108.8 . .
H18A C18 H18B 107.7 . .
C18 C19 H19A 109.5 . .
C18 C19 H19B 109.5 . .
H19A C19 H19B 109.5 . .
C18 C19 H19C 109.5 . .
H19A C19 H19C 109.5 . .
H19B C19 H19C 109.5 . .
C2 C20 H20A 109.5 . .
C2 C20 H20B 109.5 . .
H20A C20 H20B 109.5 . .
C2 C20 H20C 109.5 . .
H20A C20 H20C 109.5 . .
H20B C20 H20C 109.5 . .
C22 C21 C23 108.7(5) . .
C22 C21 C24 107.6(5) . .
C23 C21 C24 109.1(5) . .
C22 C21 C4 112.6(4) . .
C23 C21 C4 110.2(4) . .
C24 C21 C4 108.5(4) . .
C21 C22 H22A 109.5 . .
C21 C22 H22B 109.5 . .
H22A C22 H22B 109.5 . .
C21 C22 H22C 109.5 . .
H22A C22 H22C 109.5 . .
H22B C22 H22C 109.5 . .
C21 C23 H23A 109.5 . .
C21 C23 H23B 109.5 . .
H23A C23 H23B 109.5 . .
C21 C23 H23C 109.5 . .
H23A C23 H23C 109.5 . .
H23B C23 H23C 109.5 . .
C21 C24 H24A 109.5 . .
C21 C24 H24B 109.5 . .
H24A C24 H24B 109.5 . .
C21 C24 H24C 109.5 . .
H24A C24 H24C 109.5 . .
H24B C24 H24C 109.5 . .
C14 C29 H29A 109.5 . .
C14 C29 H29B 109.5 . .
H29A C29 H29B 109.5 . .
C14 C29 H29C 109.5 . .
H29A C29 H29C 109.5 . .
H29B C29 H29C 109.5 . .
C26A C25 C27A 112.1(9) . .
C28B C25 C12 113.5(8) . .
C26A C25 C12 110.4(7) . .
C27A C25 C12 111.3(6) . .
C28B C25 C26B 107.1(10) . .
C12 C25 C26B 113.5(7) . .
C28B C25 C27B 108.2(10) . .
C12 C25 C27B 110.0(6) . .
C26B C25 C27B 104.0(8) . .
C26A C25 C28A 109.2(8) . .
C27A C25 C28A 106.3(8) . .
C12 C25 C28A 107.4(6) . .
C25 C26A H26A 109.5 . .
C25 C26A H26B 109.5 . .
C25 C26A H26C 109.5 . .
C25 C27A H27A 109.5 . .
C25 C27A H27B 109.5 . .
C25 C27A H27C 109.5 . .
C25 C28A H28A 109.5 . .
C25 C28A H28B 109.5 . .
C25 C28A H28C 109.5 . .
C25 C26B H26D 109.5 . .
C25 C26B H26E 109.5 . .
H26D C26B H26E 109.5 . .
C25 C26B H26F 109.5 . .
H26D C26B H26F 109.5 . .
H26E C26B H26F 109.5 . .
C25 C27B H27D 109.5 . .
C25 C27B H27E 109.5 . .
H27D C27B H27E 109.5 . .
C25 C27B H27F 109.5 . .
H27D C27B H27F 109.5 . .
H27E C27B H27F 109.5 . .
C25 C28B H28D 109.5 . .
C25 C28B H28E 109.5 . .
H28D C28B H28E 109.5 . .
C25 C28B H28F 109.5 . .
H28D C28B H28F 109.5 . .
H28E C28B H28F 109.5 . .

loop_
_geom_bond_atom_site_label_1
_geom_bond_atom_site_label_2
_geom_bond_distance
_geom_bond_site_symmetry_2
U O1 1.793(3) .
U O1 1.793(3) 2_655
U O2 2.255(3) 2_655
U O2 2.255(3) .
U O3 2.262(3) .
U O3 2.262(3) 2_655
O2 C1 1.337(5) .
O3 C15 1.327(5) .
C1 C2 1.397(6) .
C1 C6 1.404(6) .
C2 C3 1.399(6) .
C2 C20 1.503(6) .
C3 C4 1.388(6) .
C3 H3 0.9500 .
C4 C5 1.393(7) .
C4 C21 1.540(6) .
C5 C6 1.388(6) .
C5 H5 0.9500 .
C6 C7 1.501(7) .
C7 N8 1.510(6) .
C7 H7A 0.9900 .
C7 H7B 0.9900 .
N8 C9 1.504(6) .
N8 C16 1.514(6) .
N8 H8 0.87(5) .
C9 C10 1.507(6) .
C9 H9A 0.9900 .
C9 H9B 0.9900 .
C10 C15 1.400(6) .
C10 C11 1.402(6) .
C11 C12 1.393(7) .
C11 H11 0.9500 .
C12 C13 1.388(7) .
C12 C25 1.544(7) .
C13 C14 1.392(6) .
C13 H13 0.9500 .
C14 C15 1.407(6) .
C14 C29 1.507(7) .
C16 C17 1.481(8) .
C16 H16A 0.9900 .
C16 H16B 0.9900 .
C17 C18 1.531(11) .
C17 H17A 0.9900 .
C17 H17B 0.9900 .
C18 C19 1.481(13) .
C18 H18A 0.9900 .
C18 H18B 0.9900 .
C19 H19A 0.9800 .
C19 H19B 0.9800 .
C19 H19C 0.9800 .
C20 H20A 0.9800 .
C20 H20B 0.9800 .
C20 H20C 0.9800 .
C21 C22 1.529(7) .
C21 C23 1.533(8) .
C21 C24 1.536(7) .
C22 H22A 0.9800 .
C22 H22B 0.9800 .
C22 H22C 0.9800 .
C23 H23A 0.9800 .
C23 H23B 0.9800 .
C23 H23C 0.9800 .
C24 H24A 0.9800 .
C24 H24B 0.9800 .
C24 H24C 0.9800 .
C29 H29A 0.9800 .
C29 H29B 0.9800 .
C29 H29C 0.9800 .
C25 C28B 1.485(18) .
C25 C26A 1.502(15) .
C25 C27A 1.506(14) .
C25 C26B 1.558(15) .
C25 C27B 1.574(14) .
C25 C28A 1.586(12) .
C26A H26A 0.9800 .
C26A H26B 0.9800 .
C26A H26C 0.9800 .
C27A H27A 0.9800 .
C27A H27B 0.9800 .
C27A H27C 0.9800 .
C28A H28A 0.9800 .
C28A H28B 0.9800 .
C28A H28C 0.9800 .
C26B H26D 0.9800 .
C26B H26E 0.9800 .
C26B H26F 0.9800 .
C27B H27D 0.9800 .
C27B H27E 0.9800 .
C27B H27F 0.9800 .
C28B H28D 0.9800 .
C28B H28E 0.9800 .
C28B H28F 0.9800 .

loop_
_geom_hbond_atom_site_label_D
_geom_hbond_atom_site_label_H
_geom_hbond_atom_site_label_A
_geom_hbond_distance_DH
_geom_hbond_distance_HA
_geom_hbond_distance_DA
_geom_hbond_angle_DHA
N8 H8 O2 0.87(5) 2.26(5) 2.870(5) 127(4)
N8 H8 O3 0.87(5) 2.14(5) 2.843(5) 137(5)

loop_
_geom_torsion_atom_site_label_1
_geom_torsion_atom_site_label_2
_geom_torsion_atom_site_label_3
_geom_torsion_atom_site_label_4
_geom_torsion
_geom_torsion_site_symmetry_1
O1 U O2 C1 -2.9(9) .
O1 U O2 C1 177.1(9) 2_655
O2 U O2 C1 53(100) 2_655
O3 U O2 C1 -93.3(9) .
O3 U O2 C1 86.7(9) 2_655
O1 U O3 C15 144.0(8) .
O1 U O3 C15 -36.0(8) 2_655
O2 U O3 C15 54.5(8) 2_655
O2 U O3 C15 -125.5(8) .
O3 U O3 C15 164(100) 2_655
U O2 C1 C2 -40.4(11) .
U O2 C1 C6 138.3(7) .
O2 C1 C2 C3 -179.9(4) .
C6 C1 C2 C3 1.4(7) .
O2 C1 C2 C20 2.5(7) .
C6 C1 C2 C20 -176.1(5) .
C1 C2 C3 C4 -1.0(7) .
C20 C2 C3 C4 176.5(5) .
C2 C3 C4 C5 -0.5(7) .
C2 C3 C4 C21 -176.2(5) .
C3 C4 C5 C6 1.6(7) .
C21 C4 C5 C6 177.4(5) .
C4 C5 C6 C1 -1.2(7) .
C4 C5 C6 C7 -179.1(4) .
O2 C1 C6 C5 -179.1(4) .
C2 C1 C6 C5 -0.4(7) .
O2 C1 C6 C7 -1.1(7) .
C2 C1 C6 C7 177.6(4) .
C5 C6 C7 N8 115.1(5) .
C1 C6 C7 N8 -62.8(6) .
C6 C7 N8 C9 159.3(4) .
C6 C7 N8 C16 -72.6(5) .
C7 N8 C9 C10 -173.1(4) .
C16 N8 C9 C10 59.7(5) .
N8 C9 C10 C15 58.0(6) .
N8 C9 C10 C11 -121.4(5) .
C15 C10 C11 C12 0.2(7) .
C9 C10 C11 C12 179.6(4) .
C10 C11 C12 C13 0.3(7) .
C10 C11 C12 C25 -179.8(5) .
C11 C12 C13 C14 -0.5(8) .
C25 C12 C13 C14 179.5(5) .
C12 C13 C14 C15 0.2(8) .
C12 C13 C14 C29 -176.6(5) .
U O3 C15 C10 93.2(8) .
U O3 C15 C14 -90.9(9) .
C11 C10 C15 O3 175.5(4) .
C9 C10 C15 O3 -3.9(7) .
C11 C10 C15 C14 -0.5(7) .
C9 C10 C15 C14 -179.9(4) .
C13 C14 C15 O3 -175.7(4) .
C29 C14 C15 O3 1.2(7) .
C13 C14 C15 C10 0.3(7) .
C29 C14 C15 C10 177.1(5) .
C9 N8 C16 C17 -98.0(6) .
C7 N8 C16 C17 135.5(5) .
N8 C16 C17 C18 -66.6(7) .
C16 C17 C18 C19 -176.0(8) .
C3 C4 C21 C22 -8.2(7) .
C5 C4 C21 C22 176.1(5) .
C3 C4 C21 C23 -129.8(6) .
C5 C4 C21 C23 54.6(6) .
C3 C4 C21 C24 110.8(5) .
C5 C4 C21 C24 -64.9(6) .
C13 C12 C25 C28B 77.0(12) .
C11 C12 C25 C28B -103.0(12) .
C13 C12 C25 C26A -139.7(9) .
C11 C12 C25 C26A 40.4(10) .
C13 C12 C25 C27A -14.5(10) .
C11 C12 C25 C27A 165.6(8) .
C13 C12 C25 C26B -160.5(9) .
C11 C12 C25 C26B 19.6(10) .
C13 C12 C25 C27B -44.4(9) .
C11 C12 C25 C27B 135.6(8) .
C13 C12 C25 C28A 101.4(7) .
C11 C12 C25 C28A -78.6(8) .
